data_7157743
loop_
_publ_author_name
'Yao, Chao'
'Wu, Piao'
'Huang, Yue'
'Chen, Yaoqi'
'Li, Lin'
'Li, Yue-Ming'

_publ_section_title
;
 Binaphthyl-based chiral ligands: design, synthesis and evaluation of
 their performance in enantioselective addition of diethylzinc to aromatic
 aldehydes.
;
_journal_issue 47
_journal_name_full 'Organic &amp; biomolecular chemistry'
_journal_page_first 9712
_journal_page_last 9725
_journal_paper_doi 10.1039/d0ob02127j
_journal_volume 18
_journal_year 2020
_chemical_absolute_configuration ad
_chemical_formula_moiety 'C37 H29 N O4'
_chemical_formula_sum 'C37 H29 N O4'
_chemical_formula_weight 551.61
_space_group_crystal_system triclinic
_space_group_IT_number 1
_space_group_name_Hall 'P 1'
_space_group_name_H-M_alt 'P 1'
_atom_sites_solution_hydrogens geom
_atom_sites_solution_primary dual
_audit_creation_date 2018-07-28
_audit_creation_method
;
Olex2 1.2-beta
(compiled 2018.05.18 svn.r3508 for OlexSys, GUI svn.r5497)
;
_audit_update_record
;
2020-10-17 deposited with the CCDC.	2020-11-17 downloaded from the CCDC.
;
_cell_angle_alpha 66.4290(10)
_cell_angle_beta 80.6470(10)
_cell_angle_gamma 75.0790(10)
_cell_formula_units_Z 2
_cell_length_a 10.77140(10)
_cell_length_b 11.31850(10)
_cell_length_c 13.33430(10)
_cell_measurement_reflns_used 39112
_cell_measurement_temperature 100.00(13)
_cell_measurement_theta_max 73.8640
_cell_measurement_theta_min 3.6000
_cell_volume 1436.53(2)
_computing_cell_refinement 'CrysAlisPro 1.171.39.33c (Rigaku OD, 2017)'
_computing_data_collection 'CrysAlisPro 1.171.39.33c (Rigaku OD, 2017)'
_computing_data_reduction 'CrysAlisPro 1.171.39.33c (Rigaku OD, 2017)'
_computing_molecular_graphics 'Olex2 (Dolomanov et al., 2009)'
_computing_publication_material 'Olex2 (Dolomanov et al., 2009)'
_computing_structure_refinement 'ShelXL (Sheldrick, 2015)'
_computing_structure_solution 'ShelXT (Sheldrick, 2015)'
_diffrn_ambient_environment N~2~
_diffrn_ambient_temperature 100.00(13)
_diffrn_detector 'CCD plate'
_diffrn_measured_fraction_theta_full 0.996
_diffrn_measured_fraction_theta_max 0.979
_diffrn_measurement_details
;
List of Runs (angles in degrees, time in seconds):

  # Type    Start    End  Width  t~exp~   \w     \q     \k     \f   Frames
#--------------------------------------------------------------------------
  1  \w    -89.00  30.00   0.50    0.50    --    0.00 -57.00   0.00  238
  2  \w    -13.00 113.00   0.50    0.50    --   24.00  81.00 -47.76  252
  3  \w     15.00 141.00   0.50    0.54    --   52.00  82.00   3.65  252
  4  \w     16.00 141.00   0.50    0.54    --   52.00  78.00 130.57  250
  5  \w     27.00 153.00   0.50    0.54    --   64.00  82.00-112.45  252
  6  \w     27.00 153.00   0.50    0.54    --   64.00  82.00-177.79  252
  7  \w     27.00 153.00   0.50    0.54    --   64.00  82.00-112.45  252
  8  \w     31.00 157.00   0.50    0.54    --   68.00  82.00 -70.74  252
  9  \w     31.00 157.00   0.50    0.54    --   68.00  82.00  39.48  252
 10  \w     35.00 161.00   0.50    0.54    --   72.00  82.00 107.48  252
 11  \w     44.00 169.00   0.50    0.54    --   80.00  80.00-143.89  250
 12  \w     43.00 169.00   0.50    0.54    --   80.00  81.00 -33.68  252
 13  \w     43.00 169.00   0.50    0.54    --   80.00  82.00 135.55  252
 14  \w     47.00 173.00   0.50    0.54    --   84.00  82.00  58.47  252
 15  \w     47.00 173.00   0.50    0.54    --   84.00  81.00 -57.75  252
 16  \w     51.00 177.00   0.50    0.54    --   88.00  82.00 161.73  252
 17  \w     52.00 177.00   0.50    0.54    --   88.00  80.00  22.82  250
 18  \w     51.00 177.00   0.50    0.54    --   88.00  81.00   8.51  252
 19  \w      6.00 126.00   0.50    0.54    --   95.80 -61.00 150.00  240
 20  \w     63.00 185.00   0.50    0.54    --   95.80  39.00 113.26  244
 21  \w     65.00 185.00   0.50    0.54    --   95.80  45.00 -90.00  240
 22  \w      6.00 133.00   0.50    0.54    --   95.80 -82.00  60.00  254
 23  \w      6.00 133.00   0.50    0.54    --   95.80 -82.00-120.00  254
 24  \w     58.00 185.00   0.50    0.54    --   95.80  82.00 -30.00  254
 25  \w     65.00 185.00   0.50    0.54    --   95.80  61.00 120.00  240
 26  \w     60.00 185.00   0.50    0.54    --   95.80  77.00-120.00  250
 27  \w     65.00 185.00   0.50    0.54    --   95.80  61.00-150.00  240
 28  \w     60.00 185.00   0.50    0.54    --   95.80  77.00 -90.00  250
 29  \w      6.00 133.00   0.50    0.54    --   95.80 -82.00 150.00  254
 30  \w     65.00 185.00   0.50    0.54    --   95.80  61.00-150.00  240
 31  \w      6.00 133.00   0.50    0.54    --   95.80 -82.00 -30.00  254
 32  \w      6.00 131.00   0.50    0.54    --   95.80 -77.00 -90.00  250
 33  \w     63.00 185.00   0.50    0.54    --   95.80  38.00-149.29  244
 34  \w    -89.00  89.00   0.50    0.50    --    0.00   0.00-150.00  356
 35  \w    -89.00  89.00   0.50    0.50    --    0.00   0.00-180.00  356
 36  \w    -65.00  54.00   0.50    0.50    --   24.00 -47.00 111.51  238
 37  \w      7.00 133.00   0.50    0.50    --   44.00  81.00-113.69  252
 38  \w      6.00  85.00   0.50    0.54    --   95.80 -61.00   0.00  158
;
_diffrn_measurement_device 'four-circle diffractometer'
_diffrn_measurement_device_type 'XtaLAB AFC12 (RINC): Kappa single'
_diffrn_measurement_method '\w scans'
_diffrn_orient_matrix_type 'CrysAlisPro convention (1999,Acta A55,543-557)'
_diffrn_orient_matrix_UB_11 -0.0643668000
_diffrn_orient_matrix_UB_12 -0.0533847000
_diffrn_orient_matrix_UB_13 0.1164802000
_diffrn_orient_matrix_UB_21 0.0813729000
_diffrn_orient_matrix_UB_22 -0.1392682000
_diffrn_orient_matrix_UB_23 0.0167635000
_diffrn_orient_matrix_UB_31 0.1060333000
_diffrn_orient_matrix_UB_32 0.0292117000
_diffrn_orient_matrix_UB_33 0.0459582000
_diffrn_radiation_monochromator mirror
_diffrn_radiation_probe x-ray
_diffrn_radiation_type CuK\a
_diffrn_radiation_wavelength 1.54184
_diffrn_reflns_av_R_equivalents 0.0267
_diffrn_reflns_av_unetI/netI 0.0193
_diffrn_reflns_Laue_measured_fraction_full 0.996
_diffrn_reflns_Laue_measured_fraction_max 0.979
_diffrn_reflns_limit_h_max 13
_diffrn_reflns_limit_h_min -13
_diffrn_reflns_limit_k_max 14
_diffrn_reflns_limit_k_min -14
_diffrn_reflns_limit_l_max 16
_diffrn_reflns_limit_l_min -16
_diffrn_reflns_number 54918
_diffrn_reflns_point_group_measured_fraction_full 0.988
_diffrn_reflns_point_group_measured_fraction_max 0.951
_diffrn_reflns_theta_full 67.684
_diffrn_reflns_theta_max 74.234
_diffrn_reflns_theta_min 3.625
_diffrn_source 'Rotating-anode X-ray tube (dual wavelength)'
_diffrn_source_type 'Rigaku (Cu) X-ray DW Source'
_exptl_absorpt_coefficient_mu 0.659
_exptl_absorpt_correction_T_max 1.00000
_exptl_absorpt_correction_T_min 0.95577
_exptl_absorpt_correction_type multi-scan
_exptl_absorpt_process_details
;
CrysAlisPro 1.171.39.33c (Rigaku Oxford Diffraction, 2017)
Empirical absorption correction using spherical harmonics,
 implemented in SCALE3 ABSPACK scaling algorithm.
;
_exptl_crystal_colour 'clear light colourless'
_exptl_crystal_colour_lustre clear
_exptl_crystal_colour_modifier light
_exptl_crystal_colour_primary colourless
_exptl_crystal_density_diffrn 1.275
_exptl_crystal_description block
_exptl_crystal_F_000 580
_exptl_crystal_size_max 0.27
_exptl_crystal_size_mid 0.25
_exptl_crystal_size_min 0.21
_refine_diff_density_max 0.187
_refine_diff_density_min -0.181
_refine_diff_density_rms 0.034
_refine_ls_abs_structure_details
;
 Flack x determined using 5192 quotients [(I+)-(I-)]/[(I+)+(I-)]
 (Parsons, Flack and Wagner, Acta Cryst. B69 (2013) 249-259).
;
_refine_ls_abs_structure_Flack -0.01(3)
_refine_ls_extinction_method none
_refine_ls_goodness_of_fit_ref 1.059
_refine_ls_hydrogen_treatment constr
_refine_ls_matrix_type full
_refine_ls_number_parameters 759
_refine_ls_number_reflns 11105
_refine_ls_number_restraints 3
_refine_ls_restrained_S_all 1.059
_refine_ls_R_factor_all 0.0266
_refine_ls_R_factor_gt 0.0261
_refine_ls_shift/su_max 0.000
_refine_ls_shift/su_mean 0.000
_refine_ls_structure_factor_coef Fsqd
_refine_ls_weighting_details 'w=1/[\s^2^(Fo^2^)+(0.0355P)^2^+0.1861P] where P=(Fo^2^+2Fc^2^)/3'
_refine_ls_weighting_scheme calc
_refine_ls_wR_factor_gt 0.0655
_refine_ls_wR_factor_ref 0.0658
_reflns_Friedel_coverage 0.943
_reflns_Friedel_fraction_full 0.980
_reflns_Friedel_fraction_max 0.923
_reflns_number_gt 10914
_reflns_number_total 11105
_reflns_threshold_expression 'I > 2\s(I)'
_cod_data_source_file d0ob02127j2.cif
_cod_data_source_block lym-yc-p9-shang
_cod_depositor_comments 'Adding full bibliography for 7157743--7157745.cif.'
_cod_database_code 7157743
_shelx_shelxl_version_number 2018/3
_shelx_space_group_comment
;
The symmetry employed for this shelxl refinement is uniquely defined
by the following loop, which should always be used as a source of
symmetry information in preference to the above space-group names.
They are only intended as comments.
;
_shelx_estimated_absorpt_t_max 0.874
_shelx_estimated_absorpt_t_min 0.842
_reflns_odcompleteness_completeness 99.65
_reflns_odcompleteness_iscentric 1
_reflns_odcompleteness_theta 66.97
_olex2_refinement_description
;
1. Fixed Uiso
 At 1.2 times of:
  All C(H) groups, All C(H,H) groups, All N(H) groups
 At 1.5 times of:
  All O(H) groups
2.a Ternary CH refined with riding coordinates:
 C13(H13), C20(H20)
2.b Secondary CH2 refined with riding coordinates:
 C40(H40A,H40B), C54(H54A,H54B), C55(H55A,H55B), C59(H59A,H59B)
2.c Aromatic/amide H refined with riding coordinates:
 N1(H1), N2(H2), C8(H8A), C11(H11), C17(H17), C19(H19), C22(H22), C23(H23),
 C24(H24), C25(H25), C29(H29), C30(H30), C31(H31), C32(H32), C36(H36), C37(H37),
  C39(H39), C41(H41), C42(H42), C44(H44), C45(H45), C46(H46), C47(H47),
 C48(H48), C49(H49), C50(H50), C52(H52), C53(H53), C56(H56), C57(H57), C58(H58),
  C60(H60), C61(H61), C62(H62), C63(H63), C64(H64), C65(H65), C66(H66),
 C67(H67), C68(H68), C69(H69), C70(H70), C71(H71), C72(H72), C73(H73), C74(H74)
2.d Idealised tetrahedral OH refined as rotating group:
 O3(H3), O8(H8)
;
_olex2_submission_special_instructions 'No special instructions were received'
_oxdiff_exptl_absorpt_empirical_details
;
Empirical correction (ABSPACK) includes:
- Absorption correction using spherical harmonics
- Frame scaling
;
_oxdiff_exptl_absorpt_empirical_full_max 1.132
_oxdiff_exptl_absorpt_empirical_full_min 0.909

loop_
_space_group_symop_operation_xyz
'x, y, z'

loop_
_atom_site_label
_atom_site_type_symbol
_atom_site_fract_x
_atom_site_fract_y
_atom_site_fract_z
_atom_site_U_iso_or_equiv
_atom_site_adp_type
_atom_site_occupancy
_atom_site_site_symmetry_order
_atom_site_calc_flag
_atom_site_refinement_flags_posn
_atom_site_refinement_flags_adp
_atom_site_refinement_flags_occupancy
_atom_site_disorder_assembly
_atom_site_disorder_group
O1 O 0.94720(12) 0.05443(12) 0.77490(10) 0.0231(3) Uani 1 1 d . . . . .
O2 O 1.39741(12) -0.05356(12) 0.28472(11) 0.0269(3) Uani 1 1 d . . . . .
O3 O 1.28514(13) -0.29241(13) 0.57122(12) 0.0287(3) Uani 1 1 d . . . . .
H3 H 1.336685 -0.338088 0.541849 0.043 Uiso 1 1 calc GR . . . .
O4 O 0.76761(13) 0.13769(12) 0.68309(11) 0.0275(3) Uani 1 1 d . . . . .
O5 O 0.50900(13) 0.57985(12) 0.49763(11) 0.0285(3) Uani 1 1 d . . . . .
O6 O 1.43436(12) -0.18568(12) 0.18988(11) 0.0260(3) Uani 1 1 d . . . . .
O7 O 1.03678(12) 0.07680(14) 0.51128(10) 0.0299(3) Uani 1 1 d . . . . .
O8 O 0.80488(13) 0.21371(13) 0.42100(12) 0.0314(3) Uani 1 1 d . . . . .
H8 H 0.874072 0.170988 0.446802 0.047 Uiso 1 1 calc GR . . . .
N1 N 1.24399(14) -0.01560(14) 0.47731(12) 0.0194(3) Uani 1 1 d . . . . .
H1 H 1.304614 -0.020657 0.427593 0.023 Uiso 1 1 calc R . . . .
N2 N 0.65585(14) 0.39377(14) 0.50813(12) 0.0221(3) Uani 1 1 d . . . . .
H2 H 0.697760 0.319267 0.550462 0.027 Uiso 1 1 calc R . . . .
C1 C 0.57287(17) 0.47155(17) 0.55326(15) 0.0219(4) Uani 1 1 d . . . . .
C2 C 0.57390(16) 0.40900(16) 0.33903(15) 0.0207(3) Uani 1 1 d . . . . .
C3 C 1.12861(16) 0.05750(16) 0.44632(14) 0.0188(3) Uani 1 1 d . . . . .
C4 C 1.11704(16) 0.12643(16) 0.32431(14) 0.0186(3) Uani 1 1 d . . . . .
C5 C 1.12395(17) -0.08308(17) 0.29430(13) 0.0196(3) Uani 1 1 d . . . . .
C6 C 1.08985(16) 0.27827(17) 0.10020(14) 0.0198(3) Uani 1 1 d . . . . .
C7 C 0.86057(17) 0.15331(17) 0.71247(14) 0.0216(4) Uani 1 1 d . . . . .
C8 C 1.10324(16) 0.26502(17) 0.28308(14) 0.0204(3) Uani 1 1 d . . . . .
H8A H 1.103068 0.306266 0.331041 0.024 Uiso 1 1 calc R . . . .
C9 C 1.36323(17) -0.12958(17) 0.25759(14) 0.0219(4) Uani 1 1 d . . . . .
C10 C 1.11831(16) 0.06263(16) 0.25478(14) 0.0185(3) Uani 1 1 d . . . . .
C11 C 1.09021(16) 0.33916(17) 0.17445(15) 0.0212(3) Uani 1 1 d . . . . .
H11 H 1.081523 0.430109 0.148973 0.025 Uiso 1 1 calc R . . . .
C12 C 0.79519(17) 0.38806(17) 0.69436(13) 0.0195(3) Uani 1 1 d . . . . .
C13 C 0.67810(17) 0.43013(17) 0.39028(14) 0.0217(4) Uani 1 1 d . . . . .
H13 H 0.681959 0.523656 0.356722 0.026 Uiso 1 1 calc R . . . .
C14 C 0.95553(17) 0.52839(17) 0.63119(13) 0.0208(3) Uani 1 1 d . . . . .
C15 C 1.00498(18) -0.12689(17) 0.32148(13) 0.0212(3) Uani 1 1 d . . . . .
C16 C 1.10462(16) 0.13884(17) 0.13992(14) 0.0192(3) Uani 1 1 d . . . . .
C17 C 0.58194(18) 0.44616(17) 0.22542(15) 0.0240(4) Uani 1 1 d . . . . .
H17 H 0.647476 0.487420 0.183033 0.029 Uiso 1 1 calc R . . . .
C18 C 1.34428(16) -0.02101(16) 0.63516(14) 0.0201(3) Uani 1 1 d . . . . .
C19 C 1.45927(17) 0.01451(17) 0.58106(15) 0.0232(4) Uani 1 1 d . . . . .
H19 H 1.486881 0.005615 0.514143 0.028 Uiso 1 1 calc R . . . .
C20 C 1.27226(16) -0.08786(16) 0.59248(13) 0.0186(3) Uani 1 1 d . . . . .
H20 H 1.190629 -0.096870 0.636665 0.022 Uiso 1 1 calc R . . . .
C21 C 0.82638(17) 0.51289(17) 0.66771(13) 0.0204(3) Uani 1 1 d . . . . .
C22 C 1.07407(17) 0.29355(19) -0.08386(14) 0.0252(4) Uani 1 1 d . . . . .
H22 H 1.063551 0.344142 -0.157835 0.030 Uiso 1 1 calc R . . . .
C23 C 1.10470(17) 0.08025(18) 0.06375(14) 0.0228(4) Uani 1 1 d . . . . .
H23 H 1.114975 -0.010805 0.088176 0.027 Uiso 1 1 calc R . . . .
C24 C 1.04950(17) 0.41997(18) 0.61973(14) 0.0231(4) Uani 1 1 d . . . . .
H24 H 1.133060 0.430401 0.593696 0.028 Uiso 1 1 calc R . . . .
C25 C 1.01931(17) 0.30094(18) 0.64623(14) 0.0224(4) Uani 1 1 d . . . . .
H25 H 1.082288 0.230404 0.639415 0.027 Uiso 1 1 calc R . . . .
C26 C 0.64094(17) 0.30783(17) 0.85819(15) 0.0224(4) Uani 1 1 d . . . . .
C27 C 1.00651(19) -0.26161(18) 0.34454(14) 0.0237(4) Uani 1 1 d . . . . .
C28 C 0.89192(17) 0.28476(17) 0.68417(14) 0.0202(3) Uani 1 1 d . . . . .
C29 C 0.73346(18) 0.62333(17) 0.67731(14) 0.0224(4) Uani 1 1 d . . . . .
H29 H 0.649021 0.615122 0.701731 0.027 Uiso 1 1 calc R . . . .
C30 C 1.12586(19) -0.35004(17) 0.34280(14) 0.0259(4) Uani 1 1 d . . . . .
H30 H 1.127303 -0.438329 0.359226 0.031 Uiso 1 1 calc R . . . .
C31 C 1.49085(19) 0.07905(18) 0.72477(16) 0.0274(4) Uani 1 1 d . . . . .
H31 H 1.539856 0.111492 0.755085 0.033 Uiso 1 1 calc R . . . .
C32 C 1.07411(17) 0.35335(18) -0.01306(15) 0.0232(4) Uani 1 1 d . . . . .
H32 H 1.063693 0.444554 -0.039364 0.028 Uiso 1 1 calc R . . . .
C33 C 0.55857(17) 0.41463(17) 0.67652(15) 0.0217(4) Uani 1 1 d . . . . .
C34 C 1.23833(17) -0.17325(17) 0.29225(14) 0.0214(4) Uani 1 1 d . . . . .
C35 C 1.02767(17) -0.17270(17) 0.87506(15) 0.0227(4) Uani 1 1 d . . . . .
C36 C 1.53275(18) 0.06284(18) 0.62586(16) 0.0256(4) Uani 1 1 d . . . . .
H36 H 1.610055 0.084422 0.589803 0.031 Uiso 1 1 calc R . . . .
C37 C 1.30313(18) -0.00362(18) 0.73368(15) 0.0247(4) Uani 1 1 d . . . . .
H37 H 1.226268 -0.025836 0.770321 0.030 Uiso 1 1 calc R . . . .
C38 C 0.66189(17) 0.36956(16) 0.74111(14) 0.0203(3) Uani 1 1 d . . . . .
C39 C 1.23893(19) -0.30780(17) 0.31738(14) 0.0242(4) Uani 1 1 d . . . . .
H39 H 1.316545 -0.367218 0.316515 0.029 Uiso 1 1 calc R . . . .
C40 C 1.35182(17) -0.22555(17) 0.60690(15) 0.0224(4) Uani 1 1 d . . . . .
H40A H 1.433849 -0.218742 0.564812 0.027 Uiso 1 1 calc R . . . .
H40B H 1.368647 -0.275053 0.683533 0.027 Uiso 1 1 calc R . . . .
C41 C 0.8939(2) 0.75669(18) 0.61471(15) 0.0271(4) Uani 1 1 d . . . . .
H41 H 0.915080 0.837770 0.596476 0.033 Uiso 1 1 calc R . . . .
C42 C 1.08988(18) 0.15549(19) -0.04539(15) 0.0250(4) Uani 1 1 d . . . . .
H42 H 1.090285 0.115207 -0.094107 0.030 Uiso 1 1 calc R . . . .
C43 C 1.62468(18) -0.22450(18) 0.07799(15) 0.0252(4) Uani 1 1 d . . . . .
C44 C 0.74184(19) 0.25987(19) 0.92929(15) 0.0274(4) Uani 1 1 d . . . . .
H44 H 0.824432 0.271389 0.900437 0.033 Uiso 1 1 calc R . . . .
C45 C 0.88436(18) -0.04029(18) 0.32576(14) 0.0241(4) Uani 1 1 d . . . . .
H45 H 0.881529 0.048098 0.310166 0.029 Uiso 1 1 calc R . . . .
C46 C 0.43246(17) 0.40265(17) 0.72450(16) 0.0251(4) Uani 1 1 d . . . . .
H46 H 0.363396 0.436735 0.680132 0.030 Uiso 1 1 calc R . . . .
C47 C 1.75391(18) -0.28568(18) 0.09112(16) 0.0259(4) Uani 1 1 d . . . . .
H47 H 1.797368 -0.278247 0.142436 0.031 Uiso 1 1 calc R . . . .
C48 C 1.5615(2) -0.2356(2) 0.00040(16) 0.0325(4) Uani 1 1 d . . . . .
H48 H 1.475216 -0.194486 -0.009420 0.039 Uiso 1 1 calc R . . . .
C49 C 1.81829(19) -0.35783(18) 0.02788(16) 0.0286(4) Uani 1 1 d . . . . .
H49 H 1.904739 -0.398423 0.037035 0.034 Uiso 1 1 calc R . . . .
C50 C 0.98657(19) 0.65212(18) 0.60611(14) 0.0251(4) Uani 1 1 d . . . . .
H50 H 1.070847 0.662252 0.583569 0.030 Uiso 1 1 calc R . . . .
C51 C 0.51476(18) 0.29162(17) 0.90466(16) 0.0251(4) Uani 1 1 d . . . . .
C52 C 0.41176(18) 0.34158(18) 0.83511(17) 0.0273(4) Uani 1 1 d . . . . .
H52 H 0.328929 0.332656 0.865207 0.033 Uiso 1 1 calc R . . . .
C53 C 0.49389(19) 0.4224(2) 0.17523(16) 0.0290(4) Uani 1 1 d . . . . .
H53 H 0.500492 0.447414 0.099433 0.035 Uiso 1 1 calc R . . . .
C54 C 1.55592(19) -0.1460(2) 0.14641(17) 0.0308(4) Uani 1 1 d . . . . .
H54A H 1.607542 -0.163111 0.205884 0.037 Uiso 1 1 calc R . . . .
H54B H 1.540995 -0.052458 0.101868 0.037 Uiso 1 1 calc R . . . .
C55 C 0.80952(17) 0.34864(19) 0.37005(16) 0.0270(4) Uani 1 1 d . . . . .
H55A H 0.830344 0.371695 0.291906 0.032 Uiso 1 1 calc R . . . .
H55B H 0.875479 0.366516 0.400301 0.032 Uiso 1 1 calc R . . . .
C56 C 0.47428(18) 0.34969(18) 0.40053(15) 0.0251(4) Uani 1 1 d . . . . .
H56 H 0.466816 0.325687 0.476239 0.030 Uiso 1 1 calc R . . . .
C57 C 1.1096(2) -0.26876(18) 0.84126(17) 0.0296(4) Uani 1 1 d . . . . .
H57 H 1.096655 -0.275427 0.776609 0.036 Uiso 1 1 calc R . . . .
C58 C 0.76688(19) 0.74191(18) 0.65098(15) 0.0265(4) Uani 1 1 d . . . . .
H58 H 0.704693 0.813251 0.657233 0.032 Uiso 1 1 calc R . . . .
C59 C 0.9207(2) -0.07671(18) 0.80682(18) 0.0307(4) Uani 1 1 d . . . . .
H59A H 0.918213 -0.095470 0.742373 0.037 Uiso 1 1 calc R . . . .
H59B H 0.838493 -0.082111 0.848799 0.037 Uiso 1 1 calc R . . . .
C60 C 0.4957(2) 0.22508(19) 1.01963(17) 0.0314(4) Uani 1 1 d . . . . .
H60 H 0.413685 0.213384 1.050395 0.038 Uiso 1 1 calc R . . . .
C61 C 0.3855(2) 0.3258(2) 0.35011(17) 0.0314(4) Uani 1 1 d . . . . .
H61 H 0.319097 0.285687 0.392111 0.038 Uiso 1 1 calc R . . . .
C62 C 0.7738(2) -0.2188(2) 0.37528(16) 0.0312(4) Uani 1 1 d . . . . .
H62 H 0.697230 -0.248395 0.393267 0.037 Uiso 1 1 calc R . . . .
C63 C 1.7548(2) -0.3697(2) -0.04845(17) 0.0339(5) Uani 1 1 d . . . . .
H63 H 1.797888 -0.418811 -0.090188 0.041 Uiso 1 1 calc R . . . .
C64 C 0.77219(19) -0.0850(2) 0.35252(15) 0.0292(4) Uani 1 1 d . . . . .
H64 H 0.694218 -0.027066 0.355770 0.035 Uiso 1 1 calc R . . . .
C65 C 1.37560(19) 0.04652(19) 0.77779(16) 0.0294(4) Uani 1 1 d . . . . .
H65 H 1.346638 0.058393 0.843418 0.035 Uiso 1 1 calc R . . . .
C66 C 0.8882(2) -0.3041(2) 0.37075(15) 0.0284(4) Uani 1 1 d . . . . .
H66 H 0.888597 -0.391638 0.385112 0.034 Uiso 1 1 calc R . . . .
C67 C 0.7200(2) 0.1963(2) 1.04065(16) 0.0334(4) Uani 1 1 d . . . . .
H67 H 0.787640 0.165429 1.086187 0.040 Uiso 1 1 calc R . . . .
C68 C 0.5958(2) 0.1780(2) 1.08569(17) 0.0350(5) Uani 1 1 d . . . . .
H68 H 0.581816 0.133705 1.160774 0.042 Uiso 1 1 calc R . . . .
C69 C 1.0467(2) -0.1662(2) 0.97270(16) 0.0322(4) Uani 1 1 d . . . . .
H69 H 0.990968 -0.103870 0.997085 0.039 Uiso 1 1 calc R . . . .
C70 C 0.3956(2) 0.3615(2) 0.23749(17) 0.0325(4) Uani 1 1 d . . . . .
H70 H 0.336720 0.344614 0.203768 0.039 Uiso 1 1 calc R . . . .
C71 C 1.6262(2) -0.3076(2) -0.06241(17) 0.0363(5) Uani 1 1 d . . . . .
H71 H 1.583210 -0.314514 -0.114299 0.044 Uiso 1 1 calc R . . . .
C72 C 1.2107(2) -0.3548(2) 0.9037(2) 0.0453(6) Uani 1 1 d . . . . .
H72 H 1.265592 -0.418809 0.880945 0.054 Uiso 1 1 calc R . . . .
C73 C 1.1476(3) -0.2514(2) 1.0341(2) 0.0499(7) Uani 1 1 d . . . . .
H73 H 1.160405 -0.245711 1.099179 0.060 Uiso 1 1 calc R . . . .
C74 C 1.2292(3) -0.3448(2) 0.9993(3) 0.0563(8) Uani 1 1 d . . . . .
H74 H 1.297498 -0.401748 1.040762 0.068 Uiso 1 1 calc R . . . .

loop_
_atom_site_aniso_label
_atom_site_aniso_U_11
_atom_site_aniso_U_22
_atom_site_aniso_U_33
_atom_site_aniso_U_23
_atom_site_aniso_U_13
_atom_site_aniso_U_12
O1 0.0235(6) 0.0185(6) 0.0269(6) -0.0067(5) -0.0090(5) -0.0021(5)
O2 0.0251(7) 0.0293(7) 0.0313(7) -0.0173(6) 0.0020(5) -0.0068(5)
O3 0.0229(7) 0.0241(6) 0.0436(8) -0.0168(6) -0.0069(6) -0.0030(5)
O4 0.0238(7) 0.0248(6) 0.0363(7) -0.0114(6) -0.0114(6) -0.0033(5)
O5 0.0291(7) 0.0239(6) 0.0283(7) -0.0102(5) -0.0075(5) 0.0053(5)
O6 0.0233(6) 0.0281(6) 0.0294(7) -0.0169(6) 0.0026(5) -0.0031(5)
O7 0.0204(6) 0.0421(8) 0.0186(6) -0.0105(6) -0.0032(5) 0.0073(5)
O8 0.0239(7) 0.0297(7) 0.0390(8) -0.0158(6) -0.0104(6) 0.0070(5)
N1 0.0171(7) 0.0223(7) 0.0169(7) -0.0071(6) -0.0012(5) -0.0013(6)
N2 0.0216(7) 0.0218(7) 0.0218(7) -0.0084(6) -0.0063(6) 0.0007(6)
C1 0.0179(8) 0.0230(8) 0.0267(9) -0.0112(7) -0.0051(7) -0.0024(7)
C2 0.0179(8) 0.0177(8) 0.0246(9) -0.0079(7) -0.0049(7) 0.0015(6)
C3 0.0187(8) 0.0195(8) 0.0199(8) -0.0092(7) -0.0045(7) -0.0017(6)
C4 0.0142(8) 0.0220(8) 0.0187(8) -0.0073(7) -0.0023(6) -0.0021(6)
C5 0.0236(9) 0.0210(8) 0.0143(7) -0.0068(6) -0.0035(6) -0.0035(7)
C6 0.0145(8) 0.0218(8) 0.0212(8) -0.0066(7) -0.0006(6) -0.0032(6)
C7 0.0193(9) 0.0238(8) 0.0213(8) -0.0094(7) -0.0040(7) -0.0006(7)
C8 0.0168(8) 0.0235(8) 0.0232(8) -0.0120(7) -0.0022(6) -0.0022(6)
C9 0.0223(9) 0.0210(8) 0.0203(8) -0.0085(7) -0.0023(7) 0.0009(7)
C10 0.0153(8) 0.0199(8) 0.0190(8) -0.0070(7) -0.0018(6) -0.0015(6)
C11 0.0177(8) 0.0193(8) 0.0253(9) -0.0078(7) -0.0012(7) -0.0031(6)
C12 0.0202(8) 0.0229(8) 0.0151(7) -0.0063(6) -0.0050(6) -0.0033(7)
C13 0.0185(8) 0.0215(8) 0.0231(9) -0.0078(7) -0.0030(7) -0.0008(7)
C14 0.0236(9) 0.0253(9) 0.0138(8) -0.0053(7) -0.0045(6) -0.0070(7)
C15 0.0246(9) 0.0252(8) 0.0139(8) -0.0056(7) -0.0040(6) -0.0067(7)
C16 0.0154(8) 0.0223(8) 0.0188(8) -0.0072(7) -0.0013(6) -0.0031(6)
C17 0.0226(9) 0.0229(8) 0.0241(9) -0.0056(7) -0.0030(7) -0.0049(7)
C18 0.0195(8) 0.0176(8) 0.0199(8) -0.0047(6) -0.0057(6) 0.0008(6)
C19 0.0226(9) 0.0246(8) 0.0215(8) -0.0087(7) -0.0014(7) -0.0033(7)
C20 0.0175(8) 0.0193(8) 0.0162(8) -0.0048(6) -0.0032(6) -0.0011(6)
C21 0.0231(9) 0.0239(8) 0.0139(7) -0.0058(6) -0.0044(6) -0.0047(7)
C22 0.0225(9) 0.0323(9) 0.0163(8) -0.0038(7) -0.0026(7) -0.0061(7)
C23 0.0241(9) 0.0236(8) 0.0213(9) -0.0083(7) -0.0025(7) -0.0055(7)
C24 0.0187(8) 0.0306(9) 0.0177(8) -0.0058(7) -0.0031(6) -0.0054(7)
C25 0.0194(8) 0.0253(8) 0.0201(8) -0.0076(7) -0.0039(7) -0.0003(7)
C26 0.0244(9) 0.0199(8) 0.0240(9) -0.0092(7) -0.0013(7) -0.0054(7)
C27 0.0324(10) 0.0254(9) 0.0152(8) -0.0068(7) -0.0027(7) -0.0099(7)
C28 0.0196(8) 0.0219(8) 0.0180(8) -0.0062(7) -0.0056(6) -0.0018(6)
C29 0.0244(9) 0.0235(8) 0.0189(8) -0.0083(7) -0.0037(7) -0.0027(7)
C30 0.0390(11) 0.0205(8) 0.0197(9) -0.0077(7) -0.0021(8) -0.0087(8)
C31 0.0274(10) 0.0245(9) 0.0340(10) -0.0139(8) -0.0086(8) -0.0029(7)
C32 0.0194(8) 0.0240(8) 0.0211(9) -0.0035(7) -0.0013(7) -0.0042(7)
C33 0.0203(9) 0.0199(8) 0.0258(9) -0.0108(7) -0.0033(7) -0.0009(6)
C34 0.0258(9) 0.0218(8) 0.0169(8) -0.0080(7) -0.0027(7) -0.0035(7)
C35 0.0239(9) 0.0199(8) 0.0236(9) -0.0050(7) -0.0036(7) -0.0072(7)
C36 0.0215(9) 0.0237(9) 0.0309(10) -0.0091(8) -0.0029(7) -0.0050(7)
C37 0.0228(9) 0.0267(9) 0.0247(9) -0.0108(7) -0.0006(7) -0.0042(7)
C38 0.0203(8) 0.0191(8) 0.0222(8) -0.0096(7) -0.0019(7) -0.0023(6)
C39 0.0304(10) 0.0198(8) 0.0207(9) -0.0082(7) -0.0025(7) -0.0009(7)
C40 0.0192(8) 0.0216(8) 0.0258(9) -0.0085(7) -0.0064(7) -0.0010(7)
C41 0.0412(11) 0.0240(9) 0.0194(8) -0.0071(7) -0.0052(8) -0.0121(8)
C42 0.0245(9) 0.0334(10) 0.0197(8) -0.0119(7) -0.0021(7) -0.0072(7)
C43 0.0247(9) 0.0241(8) 0.0245(9) -0.0084(7) 0.0012(7) -0.0043(7)
C44 0.0270(10) 0.0300(9) 0.0245(9) -0.0091(8) -0.0034(8) -0.0057(8)
C45 0.0257(9) 0.0259(9) 0.0189(8) -0.0059(7) -0.0044(7) -0.0051(7)
C46 0.0192(9) 0.0235(9) 0.0342(10) -0.0136(8) -0.0045(7) -0.0010(7)
C47 0.0246(9) 0.0271(9) 0.0247(9) -0.0083(7) 0.0006(7) -0.0069(7)
C48 0.0283(10) 0.0379(11) 0.0262(9) -0.0114(8) -0.0032(8) 0.0013(8)
C49 0.0244(9) 0.0258(9) 0.0284(9) -0.0076(8) 0.0042(8) -0.0010(7)
C50 0.0291(10) 0.0315(10) 0.0171(8) -0.0071(7) -0.0037(7) -0.0125(8)
C51 0.0261(9) 0.0202(8) 0.0295(9) -0.0115(7) 0.0030(7) -0.0052(7)
C52 0.0197(9) 0.0252(9) 0.0381(10) -0.0151(8) 0.0038(8) -0.0051(7)
C53 0.0298(10) 0.0326(10) 0.0232(9) -0.0076(8) -0.0076(8) -0.0054(8)
C54 0.0238(10) 0.0340(10) 0.0387(11) -0.0203(9) 0.0036(8) -0.0059(8)
C55 0.0164(9) 0.0359(10) 0.0293(9) -0.0146(8) -0.0036(7) -0.0014(7)
C56 0.0237(9) 0.0262(9) 0.0215(9) -0.0047(7) -0.0052(7) -0.0036(7)
C57 0.0347(10) 0.0206(8) 0.0309(10) -0.0075(7) 0.0061(8) -0.0101(7)
C58 0.0344(10) 0.0234(9) 0.0222(9) -0.0099(7) -0.0053(7) -0.0026(8)
C59 0.0335(11) 0.0203(9) 0.0412(11) -0.0103(8) -0.0142(9) -0.0054(8)
C60 0.0334(11) 0.0281(9) 0.0312(10) -0.0115(8) 0.0081(8) -0.0100(8)
C61 0.0255(10) 0.0358(10) 0.0311(10) -0.0062(8) -0.0048(8) -0.0123(8)
C62 0.0304(10) 0.0428(11) 0.0220(9) -0.0067(8) -0.0042(8) -0.0177(9)
C63 0.0356(11) 0.0365(11) 0.0273(10) -0.0159(9) 0.0081(8) -0.0037(9)
C64 0.0247(10) 0.0375(10) 0.0221(9) -0.0065(8) -0.0032(7) -0.0077(8)
C65 0.0321(10) 0.0333(10) 0.0277(10) -0.0172(8) -0.0021(8) -0.0062(8)
C66 0.0374(11) 0.0315(10) 0.0194(9) -0.0065(7) -0.0041(8) -0.0161(8)
C67 0.0383(11) 0.0352(10) 0.0230(10) -0.0072(8) -0.0054(8) -0.0054(9)
C68 0.0459(12) 0.0314(10) 0.0228(9) -0.0062(8) 0.0035(9) -0.0102(9)
C69 0.0440(12) 0.0301(10) 0.0260(10) -0.0093(8) -0.0025(8) -0.0154(9)
C70 0.0287(10) 0.0403(11) 0.0303(10) -0.0099(8) -0.0097(8) -0.0115(8)
C71 0.0389(12) 0.0474(12) 0.0249(10) -0.0180(9) -0.0033(8) -0.0051(9)
C72 0.0294(11) 0.0181(9) 0.0754(18) -0.0074(10) 0.0011(11) -0.0027(8)
C73 0.0752(18) 0.0369(12) 0.0383(13) 0.0032(10) -0.0319(12) -0.0243(12)
C74 0.0521(15) 0.0267(11) 0.0750(19) 0.0111(11) -0.0388(14) -0.0110(10)

loop_
_atom_type_symbol
_atom_type_description
_atom_type_scat_dispersion_real
_atom_type_scat_dispersion_imag
_atom_type_scat_source
C C 0.0181 0.0091 'International Tables Vol C Tables 4.2.6.8 and 6.1.1.4'
H H 0.0000 0.0000 'International Tables Vol C Tables 4.2.6.8 and 6.1.1.4'
N N 0.0311 0.0180 'International Tables Vol C Tables 4.2.6.8 and 6.1.1.4'
O O 0.0492 0.0322 'International Tables Vol C Tables 4.2.6.8 and 6.1.1.4'

loop_
_geom_angle_atom_site_label_1
_geom_angle_atom_site_label_2
_geom_angle_atom_site_label_3
_geom_angle
_geom_angle_site_symmetry_1
_geom_angle_site_symmetry_3
_geom_angle_publ_flag
C7 O1 C59 114.69(14) . . ?
C9 O6 C54 115.60(14) . . ?
C3 N1 C20 122.74(14) . . ?
C1 N2 C13 122.50(14) . . ?
O5 C1 N2 122.38(17) . . ?
O5 C1 C33 122.72(16) . . ?
N2 C1 C33 114.84(15) . . ?
C17 C2 C13 118.42(15) . . ?
C56 C2 C13 122.82(16) . . ?
C56 C2 C17 118.71(17) . . ?
O7 C3 N1 123.67(15) . . ?
O7 C3 C4 120.52(14) . . ?
N1 C3 C4 115.65(14) . . ?
C8 C4 C3 115.41(15) . . ?
C10 C4 C3 124.03(15) . . ?
C10 C4 C8 120.56(15) . . ?
C15 C5 C10 118.17(15) . . ?
C34 C5 C10 122.21(15) . . ?
C34 C5 C15 119.14(16) . . ?
C11 C6 C16 119.40(15) . . ?
C11 C6 C32 121.43(16) . . ?
C32 C6 C16 119.18(16) . . ?
O1 C7 C28 112.07(15) . . ?
O4 C7 O1 123.64(16) . . ?
O4 C7 C28 124.29(16) . . ?
C11 C8 C4 121.23(16) . . ?
O2 C9 O6 123.51(17) . . ?
O2 C9 C34 126.08(15) . . ?
O6 C9 C34 110.41(15) . . ?
C4 C10 C5 123.18(15) . . ?
C4 C10 C16 119.17(15) . . ?
C16 C10 C5 117.51(15) . . ?
C8 C11 C6 120.23(16) . . ?
C21 C12 C38 119.05(15) . . ?
C28 C12 C21 118.78(16) . . ?
C28 C12 C38 121.97(15) . . ?
N2 C13 C2 113.28(14) . . ?
N2 C13 C55 106.78(14) . . ?
C2 C13 C55 111.13(15) . . ?
C24 C14 C21 119.14(16) . . ?
C24 C14 C50 121.56(16) . . ?
C50 C14 C21 119.30(16) . . ?
C27 C15 C5 119.39(16) . . ?
C45 C15 C5 122.21(16) . . ?
C45 C15 C27 118.40(16) . . ?
C6 C16 C10 119.41(15) . . ?
C23 C16 C6 118.27(15) . . ?
C23 C16 C10 122.32(15) . . ?
C53 C17 C2 120.79(17) . . ?
C19 C18 C20 120.52(15) . . ?
C37 C18 C19 118.61(17) . . ?
C37 C18 C20 120.66(16) . . ?
C36 C19 C18 120.81(17) . . ?
N1 C20 C18 113.65(14) . . ?
N1 C20 C40 109.15(14) . . ?
C18 C20 C40 108.76(14) . . ?
C12 C21 C14 119.44(15) . . ?
C29 C21 C12 122.39(16) . . ?
C29 C21 C14 118.17(16) . . ?
C32 C22 C42 120.27(16) . . ?
C42 C23 C16 121.17(16) . . ?
C25 C24 C14 121.06(16) . . ?
C24 C25 C28 119.86(16) . . ?
C44 C26 C38 122.35(16) . . ?
C44 C26 C51 118.36(16) . . ?
C51 C26 C38 119.28(16) . . ?
C30 C27 C15 119.27(16) . . ?
C30 C27 C66 121.65(17) . . ?
C66 C27 C15 119.06(17) . . ?
C12 C28 C7 119.26(16) . . ?
C12 C28 C25 121.68(16) . . ?
C25 C28 C7 119.05(15) . . ?
C58 C29 C21 120.81(17) . . ?
C39 C30 C27 121.03(16) . . ?
C65 C31 C36 119.52(18) . . ?
C22 C32 C6 120.90(17) . . ?
C38 C33 C1 122.84(16) . . ?
C38 C33 C46 120.78(16) . . ?
C46 C33 C1 116.30(16) . . ?
C5 C34 C9 120.61(15) . . ?
C5 C34 C39 121.00(17) . . ?
C39 C34 C9 118.31(15) . . ?
C57 C35 C59 120.77(18) . . ?
C69 C35 C57 119.09(18) . . ?
C69 C35 C59 120.14(18) . . ?
C19 C36 C31 119.98(18) . . ?
C65 C37 C18 120.63(17) . . ?
C26 C38 C12 118.24(15) . . ?
C33 C38 C12 122.46(15) . . ?
C33 C38 C26 119.24(16) . . ?
C30 C39 C34 120.15(17) . . ?
O3 C40 C20 110.19(14) . . ?
C50 C41 C58 120.20(17) . . ?
C23 C42 C22 120.21(17) . . ?
C47 C43 C54 119.87(18) . . ?
C48 C43 C47 119.18(18) . . ?
C48 C43 C54 120.94(18) . . ?
C67 C44 C26 121.11(18) . . ?
C64 C45 C15 120.95(18) . . ?
C52 C46 C33 120.54(17) . . ?
C49 C47 C43 120.23(19) . . ?
C71 C48 C43 120.30(19) . . ?
C63 C49 C47 120.42(18) . . ?
C41 C50 C14 120.75(17) . . ?
C52 C51 C26 119.26(17) . . ?
C52 C51 C60 121.66(17) . . ?
C60 C51 C26 119.08(18) . . ?
C46 C52 C51 120.82(17) . . ?
C17 C53 C70 120.11(18) . . ?
O6 C54 C43 107.77(15) . . ?
O8 C55 C13 108.45(15) . . ?
C2 C56 C61 120.56(17) . . ?
C72 C57 C35 120.2(2) . . ?
C29 C58 C41 120.75(17) . . ?
O1 C59 C35 106.55(15) . . ?
C68 C60 C51 120.99(18) . . ?
C70 C61 C56 120.13(18) . . ?
C66 C62 C64 119.81(18) . . ?
C49 C63 C71 119.42(18) . . ?
C45 C64 C62 120.59(19) . . ?
C31 C65 C37 120.43(18) . . ?
C62 C66 C27 121.18(18) . . ?
C44 C67 C68 120.22(19) . . ?
C60 C68 C67 120.20(18) . . ?
C73 C69 C35 120.4(2) . . ?
C61 C70 C53 119.68(19) . . ?
C48 C71 C63 120.4(2) . . ?
C74 C72 C57 119.7(2) . . ?
C74 C73 C69 120.1(2) . . ?
C72 C74 C73 120.4(2) . . ?

loop_
_geom_bond_atom_site_label_1
_geom_bond_atom_site_label_2
_geom_bond_distance
_geom_bond_site_symmetry_2
_geom_bond_publ_flag
O1 C7 1.336(2) . ?
O1 C59 1.462(2) . ?
O2 C9 1.209(2) . ?
O3 C40 1.412(2) . ?
O4 C7 1.209(2) . ?
O5 C1 1.237(2) . ?
O6 C9 1.337(2) . ?
O6 C54 1.449(2) . ?
O7 C3 1.240(2) . ?
O8 C55 1.412(2) . ?
N1 C3 1.328(2) . ?
N1 C20 1.463(2) . ?
N2 C1 1.334(2) . ?
N2 C13 1.452(2) . ?
C1 C33 1.504(2) . ?
C2 C13 1.517(3) . ?
C2 C17 1.395(3) . ?
C2 C56 1.385(3) . ?
C3 C4 1.507(2) . ?
C4 C8 1.415(2) . ?
C4 C10 1.381(2) . ?
C5 C10 1.505(2) . ?
C5 C15 1.432(2) . ?
C5 C34 1.387(2) . ?
C6 C11 1.415(3) . ?
C6 C16 1.423(2) . ?
C6 C32 1.419(2) . ?
C7 C28 1.496(2) . ?
C8 C11 1.362(2) . ?
C9 C34 1.492(3) . ?
C10 C16 1.436(2) . ?
C12 C21 1.428(2) . ?
C12 C28 1.387(2) . ?
C12 C38 1.501(2) . ?
C13 C55 1.526(2) . ?
C14 C21 1.428(2) . ?
C14 C24 1.419(3) . ?
C14 C50 1.420(2) . ?
C15 C27 1.426(2) . ?
C15 C45 1.420(3) . ?
C16 C23 1.418(2) . ?
C17 C53 1.379(3) . ?
C18 C19 1.397(3) . ?
C18 C20 1.513(2) . ?
C18 C37 1.391(3) . ?
C19 C36 1.386(3) . ?
C20 C40 1.525(2) . ?
C21 C29 1.422(2) . ?
C22 C32 1.364(3) . ?
C22 C42 1.409(3) . ?
C23 C42 1.372(3) . ?
C24 C25 1.361(3) . ?
C25 C28 1.415(2) . ?
C26 C38 1.439(2) . ?
C26 C44 1.412(3) . ?
C26 C51 1.424(2) . ?
C27 C30 1.415(3) . ?
C27 C66 1.419(3) . ?
C29 C58 1.373(3) . ?
C30 C39 1.365(3) . ?
C31 C36 1.391(3) . ?
C31 C65 1.385(3) . ?
C33 C38 1.381(3) . ?
C33 C46 1.420(2) . ?
C34 C39 1.421(2) . ?
C35 C57 1.390(3) . ?
C35 C59 1.497(3) . ?
C35 C69 1.383(3) . ?
C37 C65 1.386(3) . ?
C41 C50 1.369(3) . ?
C41 C58 1.404(3) . ?
C43 C47 1.391(3) . ?
C43 C48 1.388(3) . ?
C43 C54 1.503(3) . ?
C44 C67 1.377(3) . ?
C45 C64 1.369(3) . ?
C46 C52 1.364(3) . ?
C47 C49 1.388(3) . ?
C48 C71 1.384(3) . ?
C49 C63 1.380(3) . ?
C51 C52 1.415(3) . ?
C51 C60 1.419(3) . ?
C53 C70 1.385(3) . ?
C56 C61 1.388(3) . ?
C57 C72 1.388(3) . ?
C60 C68 1.364(3) . ?
C61 C70 1.384(3) . ?
C62 C64 1.416(3) . ?
C62 C66 1.365(3) . ?
C63 C71 1.388(3) . ?
C67 C68 1.406(3) . ?
C69 C73 1.379(3) . ?
C72 C74 1.373(4) . ?
C73 C74 1.374(4) . ?
